data_9001287
loop_
_publ_author_name
'Ghose, S.'
'Yang, H.'
'Weidner, J. R.'

_publ_section_title
;Crystal growth and structure of K2Al2Si3O10*KCl: A new anhydrous zeolite-type
 phase with the edingtonite framework
;
_journal_name_full 'American Mineralogist'
_journal_page_first 947
_journal_page_last 950
_journal_volume 75
_journal_year 1990
_chemical_formula_structural 'K2 Al2 (Si3 O10) * (K Cl)'
_chemical_formula_sum 'Al2 Cl K3 O10 Si3'
_space_group_IT_number 113
_symmetry_space_group_name_Hall 'P -4 2ab'
_symmetry_space_group_name_H-M 'P -4 21 m'
_cell_angle_alpha 90
_cell_angle_beta 90
_cell_angle_gamma 90
_cell_length_a 9.7553
_cell_length_b 9.7553
_cell_length_c 6.4877
_cell_formula_units_Z 2
_cell_volume 617.408
_database_code_amcsd 0001317
_exptl_crystal_density_diffrn 2.426
_cod_original_formula_sum '(Al2 Si3) Cl K3 O10'
_cod_database_code 9001287
_amcsd_formula_title K2Al2Si3O10*KCl

loop_
_space_group_symop_operation_xyz
x,y,z
1/2-y,1/2-x,z
y,-x,-z
1/2-x,1/2+y,-z
-x,-y,z
1/2+y,1/2+x,z
-y,x,-z
1/2+x,1/2-y,-z

loop_
_atom_site_aniso_label
_atom_site_aniso_U_11
_atom_site_aniso_U_22
_atom_site_aniso_U_33
_atom_site_aniso_U_12
_atom_site_aniso_U_13
_atom_site_aniso_U_23
Al1 0.01495 0.01012 0.00896 0.00000 0.00000 0.00000
Si1 0.01495 0.01012 0.00896 0.00000 0.00000 0.00000
Al2 0.01398 0.01446 0.01066 -0.00241 -0.00128 0.00064
Si2 0.01398 0.01446 0.01066 -0.00241 -0.00128 0.00064
Cl 0.07135 0.07135 0.03326 0.02218 0.00000 0.00000
K1 0.03134 0.03134 0.03668 0.01157 0.00000 0.00000
K2 0.07328 0.07328 0.01876 -0.05110 0.00385 -0.00385
O1 0.02025 0.02025 0.02239 0.00289 -0.00224 0.00224
O2 0.02073 0.02603 0.01493 -0.00048 -0.00032 0.00128
O3 0.02459 0.02170 0.01727 -0.00579 0.00257 -0.00032

loop_
_atom_site_label
_atom_site_fract_x
_atom_site_fract_y
_atom_site_fract_z
_atom_site_occupancy
Al1 0.00000 0.00000 0.00000 0.20000
Si1 0.00000 0.00000 0.00000 0.80000
Al2 0.15240 0.11570 0.62130 0.45000
Si2 0.15240 0.11570 0.62130 0.55000
Cl 0.50000 0.00000 0.04780 1.00000
K1 0.50000 0.00000 0.54500 1.00000
K2 0.25980 0.24020 0.12260 1.00000
O1 0.29850 0.20150 0.62340 1.00000
O2 0.04450 0.19000 0.45240 1.00000
O3 0.08180 0.11230 0.85890 1.00000

loop_
_cod_related_entry_id
_cod_related_entry_database
_cod_related_entry_code
1 AMCSD 0001317
